data_7710989
loop_
_publ_author_name
'xu, qingdou'
'Chen, Zeng'
'Su, Shaodong'
'He, Yong'
'Liu, Yang'
'Hu, Shengmin'
'Wu, Xintao'
'Sheng, Tianlu'

_publ_section_title
;
 The investigation on electron transfer properties between metal centers
 in binuclear and trinuclear cyanido-bridged mixed valence complexes with
 cis/trans-configuration
;
_journal_name_full 'Dalton Transactions'
_journal_paper_doi 10.1039/D2DT01313D
_journal_year 2022
_chemical_formula_moiety 'C88 H82 Fe2 N6 P4 Ru, 2(F6 P)'
_chemical_formula_sum 'C88 H82 F12 Fe2 N6 P6 Ru'
_chemical_formula_weight 1850.18
_space_group_crystal_system monoclinic
_space_group_IT_number 15
_space_group_name_Hall '-C 2yc'
_space_group_name_H-M_alt 'C 1 2/c 1'
_atom_sites_solution_hydrogens geom
_atom_sites_solution_primary iterative
_audit_creation_date 2022-04-13
_audit_creation_method
;
Olex2 1.2
(compiled 2018.05.29 svn.r3508 for OlexSys, GUI svn.r5506)
;
_audit_update_record
;
2022-04-24 deposited with the CCDC.	2022-08-16 downloaded from the CCDC.
;
_cell_angle_alpha 90
_cell_angle_beta 91.345(2)
_cell_angle_gamma 90
_cell_formula_units_Z 4
_cell_length_a 36.990(6)
_cell_length_b 13.550(2)
_cell_length_c 18.366(3)
_cell_measurement_reflns_used 13951
_cell_measurement_temperature 293(2)
_cell_measurement_theta_max 33.5452
_cell_measurement_theta_min 1.9400
_cell_volume 9203(3)
_computing_molecular_graphics 'Olex2 (Dolomanov et al., 2009)'
_computing_publication_material 'Olex2 (Dolomanov et al., 2009)'
_computing_structure_refinement 'XL (Sheldrick, 2008)'
_computing_structure_solution 'olex2.solve (Bourhis et al., 2015)'
_diffrn_ambient_temperature 293(2)
_diffrn_measured_fraction_theta_full 0.976
_diffrn_measured_fraction_theta_max 0.981
_diffrn_measurement_device_type 'Bruker P4'
_diffrn_measurement_method '\w scans'
_diffrn_radiation_monochromator graphite
_diffrn_radiation_type MoK\a
_diffrn_radiation_wavelength 0.71073
_diffrn_reflns_av_R_equivalents 0.0374
_diffrn_reflns_av_unetI/netI 0.0214
_diffrn_reflns_Laue_measured_fraction_full 0.976
_diffrn_reflns_Laue_measured_fraction_max 0.981
_diffrn_reflns_limit_h_max 48
_diffrn_reflns_limit_h_min -48
_diffrn_reflns_limit_k_max 17
_diffrn_reflns_limit_k_min -17
_diffrn_reflns_limit_l_max 23
_diffrn_reflns_limit_l_min -23
_diffrn_reflns_number 67530
_diffrn_reflns_point_group_measured_fraction_full 0.976
_diffrn_reflns_point_group_measured_fraction_max 0.981
_diffrn_reflns_theta_full 25.242
_diffrn_reflns_theta_max 27.485
_diffrn_reflns_theta_min 3.090
_exptl_absorpt_coefficient_mu 0.647
_exptl_absorpt_correction_T_max 1.0000
_exptl_absorpt_correction_T_min 0.9181
_exptl_absorpt_correction_type none
_exptl_crystal_colour 'Dark red'
_exptl_crystal_density_diffrn 1.335
_exptl_crystal_description Blocky
_exptl_crystal_F_000 3784
_exptl_crystal_size_max 0.296
_exptl_crystal_size_mid 0.287
_exptl_crystal_size_min 0.281
_refine_diff_density_max 1.199
_refine_diff_density_min -0.529
_refine_diff_density_rms 0.062
_refine_ls_extinction_method none
_refine_ls_goodness_of_fit_ref 1.047
_refine_ls_hydrogen_treatment constr
_refine_ls_matrix_type full
_refine_ls_number_parameters 522
_refine_ls_number_reflns 10364
_refine_ls_number_restraints 31
_refine_ls_restrained_S_all 1.069
_refine_ls_R_factor_all 0.0509
_refine_ls_R_factor_gt 0.0484
_refine_ls_shift/su_max 0.000
_refine_ls_shift/su_mean 0.000
_refine_ls_structure_factor_coef Fsqd
_refine_ls_weighting_details 'w=1/[\s^2^(Fo^2^)+(0.0810P)^2^+7.8429P] where P=(Fo^2^+2Fc^2^)/3'
_refine_ls_weighting_scheme calc
_refine_ls_wR_factor_gt 0.1317
_refine_ls_wR_factor_ref 0.1355
_reflns_Friedel_coverage 0.000
_reflns_number_gt 9685
_reflns_number_total 10364
_reflns_threshold_expression 'I > 2\s(I)'
_cod_data_source_file d2dt01313d2.cif
_cod_data_source_block a_sqd
_cod_original_cell_volume 9203(2)
_cod_database_code 7710989
_shelx_shelxl_version_number 2014/7
_shelx_space_group_comment
;
The symmetry employed for this shelxl refinement is uniquely defined
by the following loop, which should always be used as a source of
symmetry information in preference to the above space-group names.
They are only intended as comments.
;
_olex2_refinement_description
;
1. Fixed Uiso
 At 1.2 times of:
  All C(H) groups, All C(H,H) groups
 At 1.5 times of:
  All C(H,H,H) groups
2. Rigid bond restraints
 C20, C21
 with sigma for 1-2 distances of 0.01 and sigma for 1-3 distances of 0.02
3. Uiso/Uaniso restraints and constraints
Uanis(F2) \\sim Ueq: with sigma of 0.01 and sigma for terminal atoms of 0.02
Uanis(F3) \\sim Ueq: with sigma of 0.01 and sigma for terminal atoms of 0.02
Uanis(F1) \\sim Ueq, Uanis(F4) \\sim Ueq, Uanis(F6) \\sim Ueq, Uanis(F2) \\sim
Ueq, Uanis(F3) \\sim Ueq: with sigma of 0.01 and sigma for terminal atoms of
0.02
4.a Secondary CH2 refined with riding coordinates:
 C44(H44a,H44b), C43(H43a,H43b)
4.b Aromatic/amide H refined with riding coordinates:
 C9(H9), C11(H11), C40(H40), C34(H34), C24(H24), C28(H28), C22(H22), C36(H36),
 C41(H41), C39(H39), C38(H38), C21(H21), C18(H18), C30(H30), C8(H8), C25(H25),
 C42(H42), C33(H33), C16(H16), C32(H32), C37(H37), C27(H27), C15(H15), C6(H6),
 C4(H4), C2(H2), C14(H14), C26(H26), C19(H19), C20(H20), C31(H31)
4.c Idealised Me refined as rotating group:
 C13(H13a,H13b,H13c), C7(H7a,H7b,H7c)
;
_platon_squeeze_void_probe_radius 1.20
_olex2_submission_special_instructions 'No special instructions were received'

loop_
_space_group_symop_operation_xyz
'x, y, z'
'-x, y, -z+1/2'
'x+1/2, y+1/2, z'
'-x+1/2, y+1/2, -z+1/2'
'-x, -y, -z'
'x, -y, z-1/2'
'-x+1/2, -y+1/2, -z'
'x+1/2, -y+1/2, z-1/2'

loop_
_atom_site_label
_atom_site_type_symbol
_atom_site_fract_x
_atom_site_fract_y
_atom_site_fract_z
_atom_site_U_iso_or_equiv
_atom_site_adp_type
_atom_site_occupancy
_atom_site_site_symmetry_order
_atom_site_calc_flag
_atom_site_refinement_flags_posn
_atom_site_refinement_flags_adp
_atom_site_refinement_flags_occupancy
_atom_site_disorder_assembly
_atom_site_disorder_group
Ru1 Ru 0.2500 0.2500 0.0000 0.03842(9) Uani 1 2 d S T P . .
Fe1 Fe 0.13651(2) 0.29861(2) 0.15380(2) 0.04260(10) Uani 1 1 d . . . . .
P2 P 0.09916(2) 0.25404(4) 0.06520(3) 0.04726(15) Uani 1 1 d . . . . .
P1 P 0.14130(2) 0.13949(5) 0.17732(3) 0.04987(14) Uani 1 1 d . . . . .
N1 N 0.17906(5) 0.28139(15) 0.09462(10) 0.0457(4) Uani 1 1 d . . . . .
C1 C 0.20479(6) 0.26960(17) 0.06241(11) 0.0431(4) Uani 1 1 d . . . . .
N3 N 0.28512(5) 0.28577(16) 0.08622(10) 0.0464(4) Uani 1 1 d . . . . .
C10 C 0.30242(6) 0.37307(19) 0.07760(13) 0.0520(5) Uani 1 1 d . . . . .
C23 C 0.10932(7) 0.0774(2) 0.23808(15) 0.0612(6) Uani 1 1 d . . . . .
C35 C 0.10268(7) 0.3119(2) -0.02453(14) 0.0568(6) Uani 1 1 d . . . . .
C17 C 0.18428(8) 0.0922(2) 0.21580(15) 0.0639(7) Uani 1 1 d . . . . .
C9 C 0.33233(8) 0.3975(3) 0.12145(17) 0.0720(8) Uani 1 1 d . . . . .
H9 H 0.3450 0.4556 0.1133 0.086 Uiso 1 1 calc R . . . .
C11 C 0.29441(8) 0.2287(2) 0.14383(13) 0.0603(6) Uani 1 1 d . . . . .
H11 H 0.2811 0.1717 0.1521 0.072 Uiso 1 1 calc R . . . .
C40 C 0.14414(9) 0.4514(2) 0.16696(16) 0.0657(7) Uani 1 1 d . . . . .
H40 H 0.1555 0.4925 0.1340 0.079 Uiso 1 1 calc R . . . .
C29 C 0.05101(7) 0.2740(3) 0.08239(16) 0.0651(7) Uani 1 1 d . . . . .
C12 C 0.32308(10) 0.2511(3) 0.19160(17) 0.0750(9) Uani 1 1 d . . . . .
C44 C 0.10274(9) 0.1189(2) 0.04779(15) 0.0679(7) Uani 1 1 d . . . . .
H44A H 0.0809 0.0862 0.0634 0.081 Uiso 1 1 calc R . . . .
H44B H 0.1052 0.1073 -0.0040 0.081 Uiso 1 1 calc R . . . .
C43 C 0.13536(9) 0.07654(19) 0.08899(14) 0.0627(6) Uani 1 1 d . . . . .
H43A H 0.1569 0.0852 0.0605 0.075 Uiso 1 1 calc R . . . .
H43B H 0.1319 0.0064 0.0968 0.075 Uiso 1 1 calc R . . . .
C34 C 0.08375(10) 0.2734(3) -0.08396(17) 0.0766(9) Uani 1 1 d . . . . .
H34 H 0.0719 0.2131 -0.0800 0.092 Uiso 1 1 calc R . . . .
C24 C 0.08711(11) 0.0014(3) 0.2149(2) 0.0909(10) Uani 1 1 d . . . . .
H24 H 0.0883 -0.0210 0.1672 0.109 Uiso 1 1 calc R . . . .
C28 C 0.03330(10) 0.2146(3) 0.1320(2) 0.0856(10) Uani 1 1 d . . . . .
H28 H 0.0457 0.1627 0.1545 0.103 Uiso 1 1 calc R . . . .
C22 C 0.10818(9) 0.1076(2) 0.31044(17) 0.0739(8) Uani 1 1 d . . . . .
H22 H 0.1235 0.1574 0.3276 0.089 Uiso 1 1 calc R . . . .
C36 C 0.12111(9) 0.4004(2) -0.03155(17) 0.0711(7) Uani 1 1 d . . . . .
H36 H 0.1347 0.4258 0.0074 0.085 Uiso 1 1 calc R . . . .
C41 C 0.10734(9) 0.4291(2) 0.16755(19) 0.0752(8) Uani 1 1 d . . . . .
H41 H 0.0898 0.4534 0.1352 0.090 Uiso 1 1 calc R . . . .
C39 C 0.16112(8) 0.4004(2) 0.22524(14) 0.0599(6) Uani 1 1 d . . . . .
H39 H 0.1857 0.4017 0.2372 0.072 Uiso 1 1 calc R . . . .
C38 C 0.13463(9) 0.3474(2) 0.26216(15) 0.0649(7) Uani 1 1 d . . . . .
H38 H 0.1385 0.3086 0.3034 0.078 Uiso 1 1 calc R . . . .
C21 C 0.08374(12) 0.0625(3) 0.3573(2) 0.0981(13) Uani 1 1 d . U . . .
H21 H 0.0829 0.0829 0.4056 0.118 Uiso 1 1 calc R . . . .
C18 C 0.19597(10) -0.0037(3) 0.2038(2) 0.0869(10) Uani 1 1 d . . . . .
H18 H 0.1834 -0.0444 0.1712 0.104 Uiso 1 1 calc R . . . .
C30 C 0.03200(10) 0.3512(4) 0.0518(2) 0.0984(12) Uani 1 1 d . . . . .
H30 H 0.0434 0.3935 0.0197 0.118 Uiso 1 1 calc R . . . .
C8 C 0.34292(9) 0.3350(3) 0.17695(19) 0.0846(10) Uani 1 1 d . . . . .
H8 H 0.3636 0.3493 0.2048 0.102 Uiso 1 1 calc R . . . .
C25 C 0.06289(13) -0.0424(4) 0.2624(3) 0.1181(17) Uani 1 1 d . . . . .
H25 H 0.0478 -0.0931 0.2462 0.142 Uiso 1 1 calc R . . . .
C42 C 0.10126(8) 0.3630(3) 0.22589(18) 0.0744(9) Uani 1 1 d . . . . .
H42 H 0.0792 0.3351 0.2379 0.089 Uiso 1 1 calc R . . . .
C33 C 0.08232(12) 0.3252(4) -0.15004(19) 0.0951(11) Uani 1 1 d . . . . .
H33 H 0.0694 0.2997 -0.1898 0.114 Uiso 1 1 calc R . . . .
C16 C 0.20443(11) 0.1509(3) 0.2627(2) 0.0943(12) Uani 1 1 d . . . . .
H16 H 0.1979 0.2165 0.2694 0.113 Uiso 1 1 calc R . . . .
C13 C 0.33085(14) 0.1850(4) 0.2560(2) 0.1092(15) Uani 1 1 d . . . . .
H13A H 0.3143 0.1997 0.2939 0.164 Uiso 1 1 calc GR . . . .
H13B H 0.3552 0.1959 0.2736 0.164 Uiso 1 1 calc GR . . . .
H13C H 0.3281 0.1174 0.2415 0.164 Uiso 1 1 calc GR . . . .
C32 C 0.10005(12) 0.4134(4) -0.1558(2) 0.0986(12) Uani 1 1 d . . . . .
H32 H 0.0991 0.4479 -0.1996 0.118 Uiso 1 1 calc R . . . .
C37 C 0.11903(12) 0.4509(3) -0.0978(2) 0.0928(11) Uani 1 1 d . . . . .
H37 H 0.1308 0.5112 -0.1023 0.111 Uiso 1 1 calc R . . . .
C27 C -0.00277(12) 0.2320(5) 0.1483(3) 0.1176(19) Uani 1 1 d . . . . .
H27 H -0.0142 0.1923 0.1821 0.141 Uiso 1 1 calc R . . . .
C15 C 0.23424(12) 0.1134(5) 0.2997(3) 0.1150(17) Uani 1 1 d . . . . .
H15 H 0.2468 0.1533 0.3328 0.138 Uiso 1 1 calc R . . . .
C5 C 0.28458(6) 0.44107(18) 0.02655(13) 0.0500(5) Uani 1 1 d . . . . .
C6 C 0.29359(8) 0.5401(2) 0.01857(16) 0.0645(7) Uani 1 1 d . . . . .
H6 H 0.3145 0.5650 0.0408 0.077 Uiso 1 1 calc R . . . .
C4 C 0.23279(7) 0.46477(19) -0.04498(13) 0.0542(5) Uani 1 1 d . . . . .
H4 H 0.2117 0.4392 -0.0660 0.065 Uiso 1 1 calc R . . . .
C2 C 0.27150(9) 0.6010(2) -0.02221(17) 0.0698(7) Uani 1 1 d . . . . .
H2 H 0.2779 0.6667 -0.0290 0.084 Uiso 1 1 calc R . . . .
C3 C 0.23965(9) 0.5651(2) -0.05329(15) 0.0643(6) Uani 1 1 d . . . . .
C7 C 0.21355(12) 0.6292(3) -0.0951(2) 0.0935(11) Uani 1 1 d . . . . .
H7A H 0.2008 0.5902 -0.1310 0.140 Uiso 1 1 calc GR . . . .
H7B H 0.2265 0.6809 -0.1188 0.140 Uiso 1 1 calc GR . . . .
H7C H 0.1966 0.6575 -0.0622 0.140 Uiso 1 1 calc GR . . . .
C14 C 0.24540(12) 0.0206(5) 0.2889(3) 0.1145(18) Uani 1 1 d . . . . .
H14 H 0.2658 -0.0034 0.3137 0.137 Uiso 1 1 calc R . . . .
C26 C -0.02142(11) 0.3067(6) 0.1150(3) 0.135(2) Uani 1 1 d . . . . .
H26 H -0.0458 0.3162 0.1243 0.162 Uiso 1 1 calc R . . . .
C19 C 0.22666(13) -0.0385(4) 0.2411(3) 0.1132(17) Uani 1 1 d . . . . .
H19 H 0.2344 -0.1029 0.2334 0.136 Uiso 1 1 calc R . . . .
C20 C 0.06164(12) -0.0095(4) 0.3338(3) 0.1128(16) Uani 1 1 d . U . . .
H20 H 0.0453 -0.0377 0.3655 0.135 Uiso 1 1 calc R . . . .
C31 C -0.00429(13) 0.3673(6) 0.0683(3) 0.151(3) Uani 1 1 d . . . . .
H31 H -0.0167 0.4199 0.0470 0.181 Uiso 1 1 calc R . . . .
P3 P 0.12788(4) 0.74008(9) 0.03067(7) 0.1005(4) Uani 1 1 d . . . . .
N2 N 0.25491(5) 0.40269(15) -0.00829(9) 0.0446(4) Uani 1 1 d . . . . .
F5 F 0.14968(12) 0.7738(3) -0.0405(2) 0.1489(13) Uani 1 1 d . . . . .
F3 F 0.11099(13) 0.7061(5) 0.1023(3) 0.221(3) Uani 1 1 d . U . . .
F1 F 0.15994(17) 0.7859(6) 0.0749(3) 0.256(3) Uani 1 1 d . U . . .
F6 F 0.09764(16) 0.7031(5) -0.0156(3) 0.231(3) Uani 1 1 d . U . . .
F4 F 0.15068(18) 0.6468(4) 0.0365(4) 0.250(3) Uani 1 1 d . U . . .
F2 F 0.1099(2) 0.8449(4) 0.0297(4) 0.254(3) Uani 1 1 d . U . . .

loop_
_atom_site_aniso_label
_atom_site_aniso_U_11
_atom_site_aniso_U_22
_atom_site_aniso_U_33
_atom_site_aniso_U_23
_atom_site_aniso_U_13
_atom_site_aniso_U_12
Ru1 0.03546(13) 0.04655(14) 0.03328(13) -0.00200(8) 0.00137(9) -0.00720(8)
Fe1 0.04114(17) 0.04723(18) 0.03964(16) -0.00378(11) 0.00539(12) -0.00343(11)
P2 0.0467(3) 0.0529(3) 0.0422(3) -0.0001(2) 0.0021(2) -0.0108(2)
P1 0.0560(3) 0.0500(3) 0.0441(3) 0.0036(2) 0.0119(2) 0.0012(2)
N1 0.0430(9) 0.0536(10) 0.0406(9) -0.0008(8) 0.0030(7) -0.0044(8)
C1 0.0408(10) 0.0517(10) 0.0367(9) -0.0013(8) 0.0019(8) -0.0078(8)
N3 0.0425(9) 0.0584(11) 0.0383(9) -0.0062(8) -0.0010(7) -0.0029(8)
C10 0.0454(11) 0.0612(13) 0.0491(11) -0.0147(10) -0.0022(9) -0.0092(10)
C23 0.0615(14) 0.0615(14) 0.0613(14) 0.0157(12) 0.0144(11) 0.0019(11)
C35 0.0557(13) 0.0671(15) 0.0475(12) 0.0040(11) 0.0023(10) -0.0071(11)
C17 0.0632(15) 0.0728(16) 0.0564(14) 0.0120(12) 0.0199(11) 0.0147(13)
C9 0.0555(14) 0.0841(19) 0.0757(18) -0.0261(16) -0.0129(13) -0.0136(14)
C11 0.0684(16) 0.0722(15) 0.0399(11) -0.0044(11) -0.0083(11) 0.0047(13)
C40 0.0880(19) 0.0473(12) 0.0618(15) -0.0099(11) 0.0029(13) -0.0080(12)
C29 0.0452(12) 0.0936(19) 0.0563(14) -0.0036(14) 0.0000(11) -0.0161(13)
C12 0.077(2) 0.099(2) 0.0486(14) -0.0106(13) -0.0188(14) 0.0164(16)
C44 0.093(2) 0.0582(14) 0.0518(13) -0.0061(11) -0.0030(13) -0.0204(14)
C43 0.0882(19) 0.0481(12) 0.0524(13) -0.0046(10) 0.0136(12) -0.0011(12)
C34 0.088(2) 0.087(2) 0.0536(15) 0.0107(15) -0.0119(15) -0.0194(18)
C24 0.103(3) 0.086(2) 0.084(2) 0.0276(18) 0.0058(19) -0.024(2)
C28 0.0670(19) 0.119(3) 0.0711(19) 0.0052(19) 0.0097(15) -0.0325(19)
C22 0.0856(19) 0.0717(17) 0.0657(16) 0.0181(14) 0.0287(15) 0.0128(15)
C36 0.0733(17) 0.0754(18) 0.0643(16) 0.0154(14) -0.0037(13) -0.0184(14)
C41 0.0760(18) 0.0713(17) 0.0775(19) -0.0258(15) -0.0134(15) 0.0215(15)
C39 0.0621(14) 0.0627(14) 0.0546(13) -0.0144(11) -0.0033(11) -0.0092(12)
C38 0.0859(19) 0.0629(15) 0.0461(12) -0.0116(11) 0.0086(12) -0.0025(13)
C21 0.112(3) 0.099(3) 0.086(2) 0.037(2) 0.054(2) 0.031(2)
C18 0.082(2) 0.076(2) 0.104(3) 0.0116(18) 0.0272(19) 0.0207(17)
C30 0.0595(17) 0.128(3) 0.108(3) 0.024(3) 0.0101(18) 0.012(2)
C8 0.0710(18) 0.105(3) 0.076(2) -0.0314(19) -0.0309(15) 0.0007(18)
C25 0.096(3) 0.122(4) 0.136(4) 0.050(3) 0.006(3) -0.040(3)
C42 0.0599(15) 0.086(2) 0.0779(19) -0.0368(17) 0.0238(13) -0.0085(14)
C33 0.118(3) 0.113(3) 0.0542(17) 0.0114(18) -0.0170(18) -0.013(3)
C16 0.085(2) 0.109(3) 0.088(2) -0.016(2) -0.0167(18) 0.037(2)
C13 0.125(3) 0.138(4) 0.0622(19) 0.007(2) -0.037(2) 0.026(3)
C32 0.110(3) 0.118(3) 0.0671(19) 0.040(2) -0.0045(19) -0.008(2)
C37 0.110(3) 0.087(2) 0.081(2) 0.0335(19) -0.0008(19) -0.027(2)
C27 0.061(2) 0.208(6) 0.085(3) 0.006(3) 0.0135(19) -0.043(3)
C15 0.090(3) 0.162(5) 0.093(3) -0.015(3) -0.015(2) 0.054(3)
C5 0.0449(11) 0.0552(12) 0.0502(11) -0.0094(10) 0.0086(9) -0.0107(9)
C6 0.0634(15) 0.0589(14) 0.0716(16) -0.0117(12) 0.0087(12) -0.0182(12)
C4 0.0551(13) 0.0572(13) 0.0504(12) -0.0011(10) 0.0019(10) -0.0024(10)
C2 0.0854(19) 0.0490(13) 0.0757(18) -0.0042(12) 0.0167(15) -0.0091(13)
C3 0.0804(18) 0.0557(14) 0.0570(14) 0.0018(11) 0.0087(12) 0.0025(13)
C7 0.117(3) 0.0654(18) 0.098(3) 0.0117(18) -0.011(2) 0.0159(19)
C14 0.078(2) 0.171(5) 0.095(3) 0.028(3) 0.015(2) 0.054(3)
C26 0.0511(19) 0.253(8) 0.101(3) -0.010(4) 0.009(2) -0.010(3)
C19 0.090(3) 0.106(3) 0.145(4) 0.038(3) 0.041(3) 0.047(3)
C20 0.090(3) 0.119(3) 0.132(4) 0.064(3) 0.048(3) 0.006(2)
C31 0.073(3) 0.239(8) 0.140(4) 0.041(5) 0.006(3) 0.047(4)
P3 0.1049(8) 0.0998(8) 0.0959(8) 0.0100(6) -0.0169(6) -0.0285(6)
N2 0.0428(8) 0.0510(10) 0.0403(8) -0.0036(7) 0.0050(7) -0.0081(7)
F5 0.177(3) 0.142(3) 0.128(3) 0.042(2) 0.012(2) 0.015(2)
F3 0.140(3) 0.351(7) 0.171(4) 0.110(4) -0.014(3) -0.078(4)
F1 0.226(5) 0.367(8) 0.173(4) 0.071(5) -0.054(4) -0.186(6)
F6 0.216(5) 0.259(6) 0.213(5) -0.003(4) -0.095(4) -0.107(4)
F4 0.252(5) 0.181(4) 0.319(7) 0.132(5) 0.054(5) 0.078(4)
F2 0.334(7) 0.165(4) 0.263(6) -0.057(4) 0.023(6) 0.071(5)

loop_
_atom_type_symbol
_atom_type_description
_atom_type_scat_dispersion_real
_atom_type_scat_dispersion_imag
_atom_type_scat_source
C C 0.0033 0.0016 'International Tables Vol C Tables 4.2.6.8 and 6.1.1.4'
H H 0.0000 0.0000 'International Tables Vol C Tables 4.2.6.8 and 6.1.1.4'
F F 0.0171 0.0103 'International Tables Vol C Tables 4.2.6.8 and 6.1.1.4'
Fe Fe 0.3463 0.8444 'International Tables Vol C Tables 4.2.6.8 and 6.1.1.4'
N N 0.0061 0.0033 'International Tables Vol C Tables 4.2.6.8 and 6.1.1.4'
P P 0.1023 0.0942 'International Tables Vol C Tables 4.2.6.8 and 6.1.1.4'
Ru Ru -1.2594 0.8363 'International Tables Vol C Tables 4.2.6.8 and 6.1.1.4'

loop_
_geom_angle_atom_site_label_1
_geom_angle_atom_site_label_2
_geom_angle_atom_site_label_3
_geom_angle
_geom_angle_site_symmetry_1
_geom_angle_site_symmetry_3
_geom_angle_publ_flag
C1 Ru1 C1 180.00(12) . 7 ?
C1 Ru1 N3 92.68(8) 7 7 ?
C1 Ru1 N3 87.32(8) . 7 ?
C1 Ru1 N3 87.32(8) 7 . ?
C1 Ru1 N3 92.68(8) . . ?
C1 Ru1 N2 90.80(8) . 7 ?
C1 Ru1 N2 89.20(8) 7 7 ?
C1 Ru1 N2 89.20(8) . . ?
C1 Ru1 N2 90.80(8) 7 . ?
N3 Ru1 N3 180.00(8) . 7 ?
N3 Ru1 N2 76.72(8) 7 7 ?
N3 Ru1 N2 103.28(8) . 7 ?
N3 Ru1 N2 103.28(8) 7 . ?
N3 Ru1 N2 76.72(8) . . ?
N2 Ru1 N2 180.0 7 . ?
P2 Fe1 P1 85.56(3) . . ?
N1 Fe1 P2 93.22(6) . . ?
N1 Fe1 P1 85.98(6) . . ?
N1 Fe1 C40 94.25(11) . . ?
N1 Fe1 C41 126.52(13) . . ?
N1 Fe1 C39 94.78(10) . . ?
N1 Fe1 C38 127.72(10) . . ?
N1 Fe1 C42 159.35(11) . . ?
C40 Fe1 P2 115.89(9) . . ?
C40 Fe1 P1 158.46(9) . . ?
C41 Fe1 P2 90.26(9) . . ?
C41 Fe1 P1 147.46(11) . . ?
C41 Fe1 C40 38.86(13) . . ?
C41 Fe1 C39 65.52(12) . . ?
C41 Fe1 C38 65.84(13) . . ?
C39 Fe1 P2 154.36(9) . . ?
C39 Fe1 P1 119.27(8) . . ?
C39 Fe1 C40 39.21(11) . . ?
C39 Fe1 C38 39.06(11) . . ?
C38 Fe1 P2 139.05(9) . . ?
C38 Fe1 P1 97.25(9) . . ?
C38 Fe1 C40 65.71(12) . . ?
C42 Fe1 P2 101.24(9) . . ?
C42 Fe1 P1 109.59(11) . . ?
C42 Fe1 C40 66.23(13) . . ?
C42 Fe1 C41 39.86(15) . . ?
C42 Fe1 C39 66.04(11) . . ?
C42 Fe1 C38 39.35(13) . . ?
C35 P2 Fe1 119.50(9) . . ?
C35 P2 C29 100.47(13) . . ?
C35 P2 C44 105.01(13) . . ?
C29 P2 Fe1 115.36(10) . . ?
C29 P2 C44 104.31(15) . . ?
C44 P2 Fe1 110.58(10) . . ?
C23 P1 Fe1 120.90(9) . . ?
C17 P1 Fe1 118.72(11) . . ?
C17 P1 C23 99.75(12) . . ?
C17 P1 C43 105.15(14) . . ?
C43 P1 Fe1 105.84(9) . . ?
C43 P1 C23 104.85(14) . . ?
C1 N1 Fe1 177.1(2) . . ?
N1 C1 Ru1 177.4(2) . . ?
C10 N3 Ru1 113.70(15) . . ?
C11 N3 Ru1 127.31(18) . . ?
C11 N3 C10 118.7(2) . . ?
N3 C10 C9 120.7(3) . . ?
N3 C10 C5 114.71(19) . . ?
C9 C10 C5 124.2(3) . . ?
C24 C23 P1 122.6(2) . . ?
C24 C23 C22 118.9(3) . . ?
C22 C23 P1 118.5(2) . . ?
C34 C35 P2 120.2(2) . . ?
C34 C35 C36 119.5(3) . . ?
C36 C35 P2 119.9(2) . . ?
C18 C17 P1 122.3(3) . . ?
C16 C17 P1 119.3(2) . . ?
C16 C17 C18 118.3(3) . . ?
C8 C9 C10 119.4(3) . . ?
N3 C11 C12 123.0(3) . . ?
C41 C40 Fe1 70.09(17) . . ?
C41 C40 C39 107.8(3) . . ?
C39 C40 Fe1 70.20(15) . . ?
C28 C29 P2 120.1(3) . . ?
C30 C29 P2 122.1(3) . . ?
C30 C29 C28 117.7(3) . . ?
C11 C12 C13 119.5(4) . . ?
C8 C12 C11 117.1(3) . . ?
C8 C12 C13 123.3(3) . . ?
C43 C44 P2 110.13(18) . . ?
C44 C43 P1 109.89(19) . . ?
C35 C34 C33 120.1(3) . . ?
C23 C24 C25 120.8(4) . . ?
C29 C28 C27 120.8(5) . . ?
C23 C22 C21 119.4(4) . . ?
C35 C36 C37 119.2(3) . . ?
C40 C41 Fe1 71.05(17) . . ?
C40 C41 C42 108.3(3) . . ?
C42 C41 Fe1 69.41(17) . . ?
C40 C39 Fe1 70.59(14) . . ?
C38 C39 Fe1 70.57(15) . . ?
C38 C39 C40 108.3(3) . . ?
C39 C38 Fe1 70.37(14) . . ?
C39 C38 C42 108.0(3) . . ?
C42 C38 Fe1 69.28(15) . . ?
C20 C21 C22 121.1(4) . . ?
C17 C18 C19 119.4(4) . . ?
C29 C30 C31 121.0(5) . . ?
C9 C8 C12 120.5(3) . . ?
C20 C25 C24 119.3(4) . . ?
C41 C42 Fe1 70.73(16) . . ?
C38 C42 Fe1 71.37(15) . . ?
C38 C42 C41 107.5(3) . . ?
C32 C33 C34 119.7(3) . . ?
C15 C16 C17 120.7(4) . . ?
C37 C32 C33 120.3(3) . . ?
C32 C37 C36 121.1(3) . . ?
C26 C27 C28 120.4(4) . . ?
C14 C15 C16 121.2(5) . . ?
C6 C5 C10 124.8(2) . . ?
N2 C5 C10 114.1(2) . . ?
N2 C5 C6 120.8(3) . . ?
C2 C6 C5 119.8(3) . . ?
N2 C4 C3 123.8(2) . . ?
C6 C2 C3 120.2(3) . . ?
C4 C3 C7 120.4(3) . . ?
C2 C3 C4 117.0(3) . . ?
C2 C3 C7 122.6(3) . . ?
C15 C14 C19 119.5(4) . . ?
C31 C26 C27 119.7(4) . . ?
C14 C19 C18 120.8(4) . . ?
C21 C20 C25 120.4(3) . . ?
C26 C31 C30 120.5(6) . . ?
F3 P3 F5 174.0(2) . . ?
F3 P3 F1 89.6(3) . . ?
F3 P3 F2 95.7(4) . . ?
F1 P3 F5 85.4(3) . . ?
F1 P3 F2 87.9(5) . . ?
F6 P3 F5 90.9(3) . . ?
F6 P3 F3 94.2(3) . . ?
F6 P3 F1 175.4(3) . . ?
F6 P3 F4 99.8(4) . . ?
F6 P3 F2 89.1(4) . . ?
F4 P3 F5 90.3(3) . . ?
F4 P3 F3 85.8(3) . . ?
F4 P3 F1 83.1(4) . . ?
F4 P3 F2 170.9(4) . . ?
F2 P3 F5 87.4(3) . . ?
C5 N2 Ru1 114.59(16) . . ?
C4 N2 Ru1 127.25(15) . . ?
C4 N2 C5 118.1(2) . . ?

loop_
_geom_bond_atom_site_label_1
_geom_bond_atom_site_label_2
_geom_bond_distance
_geom_bond_site_symmetry_2
_geom_bond_publ_flag
Ru1 C1 2.067(2) . ?
Ru1 C1 2.067(2) 7 ?
Ru1 N3 2.0819(18) 7 ?
Ru1 N3 2.0819(18) . ?
Ru1 N2 2.083(2) . ?
Ru1 N2 2.083(2) 7 ?
Fe1 P2 2.1946(7) . ?
Fe1 P1 2.2053(7) . ?
Fe1 N1 1.9478(19) . ?
Fe1 C40 2.102(3) . ?
Fe1 C41 2.090(3) . ?
Fe1 C39 2.097(2) . ?
Fe1 C38 2.100(3) . ?
Fe1 C42 2.072(3) . ?
P2 C35 1.832(3) . ?
P2 C29 1.836(3) . ?
P2 C44 1.864(3) . ?
P1 C23 1.848(3) . ?
P1 C17 1.840(3) . ?
P1 C43 1.842(3) . ?
N1 C1 1.144(3) . ?
N3 C10 1.356(3) . ?
N3 C11 1.349(3) . ?
C10 C9 1.393(3) . ?
C10 C5 1.461(4) . ?
C23 C24 1.378(5) . ?
C23 C22 1.392(4) . ?
C35 C34 1.385(4) . ?
C35 C36 1.387(4) . ?
C17 C18 1.389(5) . ?
C17 C16 1.379(5) . ?
C9 C8 1.375(5) . ?
C11 C12 1.394(4) . ?
C40 C41 1.394(5) . ?
C40 C39 1.409(4) . ?
C29 C28 1.390(5) . ?
C29 C30 1.374(5) . ?
C12 C8 1.383(6) . ?
C12 C13 1.505(5) . ?
C44 C43 1.521(4) . ?
C34 C33 1.402(5) . ?
C24 C25 1.396(5) . ?
C28 C27 1.395(6) . ?
C22 C21 1.403(4) . ?
C36 C37 1.396(4) . ?
C41 C42 1.419(5) . ?
C39 C38 1.403(4) . ?
C38 C42 1.405(5) . ?
C21 C20 1.338(7) . ?
C18 C19 1.395(6) . ?
C30 C31 1.400(6) . ?
C25 C20 1.387(8) . ?
C33 C32 1.369(6) . ?
C16 C15 1.379(5) . ?
C32 C37 1.361(6) . ?
C27 C26 1.362(9) . ?
C15 C14 1.341(8) . ?
C5 C6 1.392(4) . ?
C5 N2 1.360(3) . ?
C6 C2 1.371(5) . ?
C4 C3 1.391(4) . ?
C4 N2 1.344(3) . ?
C2 C3 1.386(4) . ?
C3 C7 1.497(5) . ?
C14 C19 1.365(8) . ?
C26 C31 1.356(9) . ?
P3 F5 1.617(4) . ?
P3 F3 1.539(4) . ?
P3 F1 1.552(5) . ?
P3 F6 1.477(4) . ?
P3 F4 1.522(5) . ?
P3 F2 1.568(6) . ?

loop_
_platon_squeeze_void_nr
_platon_squeeze_void_average_x
_platon_squeeze_void_average_y
_platon_squeeze_void_average_z
_platon_squeeze_void_volume
_platon_squeeze_void_count_electrons
_platon_squeeze_void_content
1 0.000 0.000 0.004 634 179 ' '
2 0.500 0.500 0.249 634 179 ' '
